data_4303113
loop_
_publ_author_name
'Felix Konrad'
'Julio Lloret Fillol'
'Hubert Wadepohl'
'Lutz H. Gade'

_publ_section_title
;
Bis(oxazolinylmethyl)pyrrole Derivatives and Their Coordination as Chiral
"Pincer" Ligands to Rhodium
;
_journal_name_full 'Inorganic Chemistry'
_journal_page_first 8523
_journal_page_last 8535
_journal_paper_doi 10.1021/ic901189k
_journal_volume 48
_journal_year 2009
_chemical_absolute_configuration ad
_chemical_formula_sum 'C19 H26 Br2 N3 O3 Rh'
_chemical_formula_weight 607.16
_space_group_IT_number 145
_symmetry_cell_setting trigonal
_symmetry_Int_Tables_number 145
_symmetry_space_group_name_Hall 'P 32'
_symmetry_space_group_name_H-M 'P 32'
_atom_sites_solution_hydrogens geom
_atom_sites_solution_primary direct
_atom_sites_solution_secondary difmap
_audit_block_code ga_fk3
_audit_creation_method SHELXL-97
_cell_angle_alpha 90.00
_cell_angle_beta 90.00
_cell_angle_gamma 120.00
_cell_formula_units_Z 3
_cell_length_a 11.9873(6)
_cell_length_b 11.9873(6)
_cell_length_c 13.5583(8)
_cell_measurement_reflns_used 2906
_cell_measurement_temperature 100(2)
_cell_measurement_theta_max 28.19
_cell_measurement_theta_min 2.47
_cell_volume 1687.25(16)
_computing_cell_refinement 'SAINT (Bruker AXS, 1997-2006)'
_computing_data_collection 'SMART (Bruker AXS, 1997-2003)'
_computing_data_reduction 'SAINT (Bruker AXS, 1997-2006)'
_computing_molecular_graphics 'PLATON (Spek, 1980-2005)'
_computing_publication_material 'SHELXL-97 (Sheldrick, 1997)'
_computing_structure_refinement 'SHELXL-97 (Sheldrick, 1997)'
_computing_structure_solution 'SHELXS-97 (Sheldrick, 1997)'
_diffrn_ambient_temperature 100(2)
_diffrn_measured_fraction_theta_full 0.982
_diffrn_measured_fraction_theta_max 0.999
_diffrn_measurement_device_type 'CCD area detector (Bruker AXS Smart 1000)'
_diffrn_measurement_method '\f- and \w-scans'
_diffrn_radiation_monochromator graphite
_diffrn_radiation_probe x-ray
_diffrn_radiation_type MoK\a
_diffrn_radiation_wavelength 0.71073
_diffrn_reflns_av_R_equivalents 0.0576
_diffrn_reflns_av_sigmaI/netI 0.0829
_diffrn_reflns_limit_h_max 7
_diffrn_reflns_limit_h_min -15
_diffrn_reflns_limit_k_max 15
_diffrn_reflns_limit_k_min 0
_diffrn_reflns_limit_l_max 18
_diffrn_reflns_limit_l_min -15
_diffrn_reflns_number 12905
_diffrn_reflns_theta_full 21.73
_diffrn_reflns_theta_max 28.29
_diffrn_reflns_theta_min 1.96
_diffrn_source 'fine-focus sealed tube'
_exptl_absorpt_coefficient_mu 4.335
_exptl_absorpt_correction_T_max 0.7464
_exptl_absorpt_correction_T_min 0.4902
_exptl_absorpt_correction_type multi-scan
_exptl_absorpt_process_details 'SADABS (Bruker AXS, 2004-2007)'
_exptl_crystal_colour red
_exptl_crystal_density_diffrn 1.793
_exptl_crystal_density_method 'not measured'
_exptl_crystal_description irregular
_exptl_crystal_F_000 900
_exptl_crystal_size_max 0.15
_exptl_crystal_size_mid 0.10
_exptl_crystal_size_min 0.05
_refine_diff_density_max 0.846
_refine_diff_density_min -0.843
_refine_diff_density_rms 0.158
_refine_ls_abs_structure_details 'Flack H D (1983), Acta Cryst. A39, 876-881'
_refine_ls_abs_structure_Flack -0.006(10)
_refine_ls_extinction_method none
_refine_ls_goodness_of_fit_ref 1.043
_refine_ls_matrix_type full
_refine_ls_number_parameters 257
_refine_ls_number_reflns 5275
_refine_ls_number_restraints 1
_refine_ls_restrained_S_all 1.042
_refine_ls_R_factor_all 0.0688
_refine_ls_R_factor_gt 0.0431
_refine_ls_shift/su_max 0.000
_refine_ls_shift/su_mean 0.000
_refine_ls_structure_factor_coef Fsqd
_refine_ls_weighting_details 'calc w=1/[\s^2^(Fo^2^)+(0.0250P)^2^+0.0000P] where P=(Fo^2^+2Fc^2^)/3'
_refine_ls_weighting_scheme calc
_refine_ls_wR_factor_gt 0.0804
_refine_ls_wR_factor_ref 0.0896
_reflns_number_gt 4137
_reflns_number_total 5275
_reflns_threshold_expression >2sigma(I)
_cod_data_source_file ic901189k_si_001_6.cif
_cod_data_source_block complex_8
_cod_database_code 4303113
_audit_block_refno 469

loop_
_symmetry_equiv_pos_as_xyz
'x, y, z'
'-y, x-y, z+2/3'
'-x+y, -x, z+1/3'

loop_
_atom_site_label
_atom_site_type_symbol
_atom_site_fract_x
_atom_site_fract_y
_atom_site_fract_z
_atom_site_U_iso_or_equiv
_atom_site_adp_type
_atom_site_occupancy
_atom_site_symmetry_multiplicity
_atom_site_calc_flag
_atom_site_refinement_flags
_atom_site_disorder_assembly
_atom_site_disorder_group
Br1 Br 0.51573(6) 0.05029(7) 0.73604(4) 0.02122(18) Uani 1 1 d . . .
Br2 Br 0.53543(6) 0.01949(7) 0.37231(4) 0.02238(18) Uani 1 1 d . . .
C1 C 0.8168(6) 0.1055(6) 0.5569(5) 0.0160(14) Uani 1 1 d . . .
H1 H 0.8321 0.1735 0.5074 0.019 Uiso 1 1 calc R . .
C2 C 0.8788(6) 0.0261(7) 0.5206(5) 0.0224(15) Uani 1 1 d . . .
H2A H 0.8982 0.0393 0.4492 0.027 Uiso 1 1 calc R . .
H2B H 0.9592 0.0500 0.5571 0.027 Uiso 1 1 calc R . .
C3 C 0.6693(6) -0.1072(6) 0.5524(5) 0.0175(15) Uani 1 1 d . . .
C4 C 0.5550(6) -0.2301(7) 0.5553(6) 0.0254(17) Uani 1 1 d . . .
H4 H 0.5645 -0.3041 0.5529 0.030 Uiso 1 1 calc R . .
C5 C 0.4342(6) -0.2493(6) 0.5612(5) 0.0212(15) Uani 1 1 d . . .
C6 C 0.3157(7) -0.3820(7) 0.5640(7) 0.035(2) Uani 1 1 d . . .
H6A H 0.3243 -0.4368 0.6145 0.042 Uiso 1 1 calc R . .
H6B H 0.2997 -0.4250 0.4990 0.042 Uiso 1 1 calc R . .
C7 C 0.2090(6) -0.3543(7) 0.5905(6) 0.0284(16) Uani 1 1 d . . .
H7A H 0.1337 -0.4018 0.5466 0.034 Uiso 1 1 calc R . .
H7B H 0.1811 -0.3787 0.6598 0.034 Uiso 1 1 calc R . .
C8 C 0.2693(6) -0.2114(7) 0.5762(5) 0.0223(16) Uani 1 1 d . . .
C9 C 0.2024(6) -0.1485(7) 0.5783(6) 0.0251(17) Uani 1 1 d . . .
H9 H 0.1123 -0.1974 0.5903 0.030 Uiso 1 1 calc R . .
C10 C 0.2576(6) -0.0142(7) 0.5639(5) 0.0239(16) Uani 1 1 d . . .
C11 C 0.2548(7) 0.1725(7) 0.5625(6) 0.0288(18) Uani 1 1 d . . .
H11A H 0.2591 0.2111 0.6280 0.035 Uiso 1 1 calc R . .
H11B H 0.2200 0.2093 0.5142 0.035 Uiso 1 1 calc R . .
C12 C 0.3889(6) 0.1986(7) 0.5305(5) 0.0173(14) Uani 1 1 d . . .
H12 H 0.4551 0.2620 0.5769 0.021 Uiso 1 1 calc R . .
C13 C 0.4260(7) 0.2478(7) 0.4252(5) 0.0304(17) Uani 1 1 d . . .
H13 H 0.5070 0.2467 0.4098 0.036 Uiso 1 1 calc R . .
C14 C 0.3252(8) 0.1610(8) 0.3484(6) 0.041(2) Uani 1 1 d . . .
H14A H 0.2425 0.1555 0.3631 0.062 Uiso 1 1 calc R . .
H14B H 0.3150 0.0747 0.3507 0.062 Uiso 1 1 calc R . .
H14C H 0.3539 0.1977 0.2824 0.062 Uiso 1 1 calc R . .
C15 C 0.4577(8) 0.3870(8) 0.4174(6) 0.044(2) Uani 1 1 d . . .
H15A H 0.3813 0.3929 0.4341 0.065 Uiso 1 1 calc R . .
H15B H 0.4846 0.4177 0.3498 0.065 Uiso 1 1 calc R . .
H15C H 0.5277 0.4402 0.4631 0.065 Uiso 1 1 calc R . .
C16 C 0.8637(6) 0.1670(6) 0.6587(5) 0.0188(14) Uani 1 1 d . . .
H16 H 0.8086 0.2040 0.6789 0.023 Uiso 1 1 calc R . .
C17 C 0.8492(7) 0.0708(8) 0.7373(5) 0.0278(18) Uani 1 1 d . . .
H17A H 0.9042 0.0345 0.7210 0.042 Uiso 1 1 calc R . .
H17B H 0.7592 0.0016 0.7404 0.042 Uiso 1 1 calc R . .
H17C H 0.8750 0.1143 0.8014 0.042 Uiso 1 1 calc R . .
C18 C 1.0015(6) 0.2787(6) 0.6506(6) 0.0261(16) Uani 1 1 d . . .
H18A H 1.0247 0.3298 0.7114 0.039 Uiso 1 1 calc R . .
H18B H 1.0082 0.3332 0.5945 0.039 Uiso 1 1 calc R . .
H18C H 1.0602 0.2450 0.6409 0.039 Uiso 1 1 calc R . .
C99 C 0.6430(6) 0.2212(7) 0.5555(5) 0.0179(14) Uani 1 1 d . . .
N1 N 0.6785(5) 0.0051(5) 0.5574(4) 0.0152(12) Uani 1 1 d . . .
N2 N 0.3758(5) 0.0705(5) 0.5466(4) 0.0147(11) Uani 1 1 d . . .
N3 N 0.4019(5) -0.1546(5) 0.5630(4) 0.0175(12) Uani 1 1 d . . .
O1 O 0.7813(4) -0.1058(5) 0.5410(4) 0.0243(11) Uani 1 1 d . . .
O2 O 0.1747(4) 0.0335(5) 0.5666(4) 0.0314(13) Uani 1 1 d . . .
O99 O 0.7068(5) 0.3260(5) 0.5605(4) 0.0269(12) Uani 1 1 d . . .
Rh Rh 0.52682(5) 0.03728(5) 0.55408(5) 0.01269(10) Uani 1 1 d . . .

loop_
_atom_site_aniso_label
_atom_site_aniso_U_11
_atom_site_aniso_U_22
_atom_site_aniso_U_33
_atom_site_aniso_U_23
_atom_site_aniso_U_13
_atom_site_aniso_U_12
Br1 0.0218(4) 0.0315(4) 0.0124(4) -0.0015(3) 0.0014(3) 0.0149(3)
Br2 0.0250(4) 0.0321(4) 0.0137(4) -0.0032(3) -0.0015(3) 0.0170(3)
C1 0.011(3) 0.019(3) 0.015(3) 0.001(3) 0.002(2) 0.006(3)
C2 0.021(4) 0.026(4) 0.026(4) 0.004(3) 0.004(3) 0.016(3)
C3 0.012(3) 0.026(4) 0.021(4) 0.001(3) -0.002(3) 0.015(3)
C4 0.017(4) 0.015(3) 0.045(5) 0.003(3) 0.007(3) 0.009(3)
C5 0.015(3) 0.019(3) 0.030(4) 0.003(3) 0.005(3) 0.009(3)
C6 0.020(4) 0.020(4) 0.053(6) 0.002(4) 0.008(4) 0.001(3)
C7 0.015(3) 0.030(4) 0.031(4) 0.004(3) -0.002(3) 0.004(3)
C8 0.014(3) 0.036(4) 0.014(3) 0.000(3) 0.003(3) 0.010(3)
C9 0.007(3) 0.020(4) 0.043(5) -0.004(3) 0.000(3) 0.003(3)
C10 0.020(4) 0.039(4) 0.018(4) 0.001(3) -0.005(3) 0.019(3)
C11 0.022(4) 0.031(4) 0.036(5) 0.001(3) 0.002(3) 0.015(3)
C12 0.015(3) 0.020(4) 0.020(4) -0.002(3) -0.001(3) 0.012(3)
C13 0.034(4) 0.045(5) 0.024(4) 0.005(3) -0.003(3) 0.029(4)
C14 0.053(6) 0.061(6) 0.023(4) 0.003(4) -0.009(4) 0.040(5)
C15 0.060(6) 0.066(6) 0.034(5) 0.024(4) 0.018(4) 0.053(5)
C16 0.014(3) 0.033(4) 0.013(3) -0.006(3) -0.002(2) 0.014(3)
C17 0.022(4) 0.054(5) 0.013(4) 0.002(3) -0.003(3) 0.023(4)
C18 0.019(3) 0.022(4) 0.035(4) -0.001(3) 0.001(3) 0.008(3)
C99 0.011(3) 0.030(4) 0.016(3) 0.000(3) -0.002(3) 0.012(3)
N1 0.011(3) 0.018(3) 0.023(3) 0.001(2) 0.004(2) 0.011(2)
N2 0.011(3) 0.022(3) 0.017(3) -0.001(2) -0.001(2) 0.013(2)
N3 0.012(3) 0.020(3) 0.021(3) -0.002(2) 0.003(2) 0.008(2)
O1 0.021(3) 0.022(3) 0.040(3) 0.000(2) 0.008(2) 0.017(2)
O2 0.011(2) 0.030(3) 0.056(4) 0.000(3) -0.003(2) 0.012(2)
O99 0.017(3) 0.025(3) 0.036(3) -0.004(2) 0.005(2) 0.008(2)
Rh 0.0104(2) 0.0169(2) 0.0122(2) -0.0016(2) -0.0005(2) 0.00791(19)

loop_
_atom_type_symbol
_atom_type_description
_atom_type_scat_dispersion_real
_atom_type_scat_dispersion_imag
_atom_type_scat_source
C C 0.0033 0.0016 'International Tables Vol C Tables 4.2.6.8 and 6.1.1.4'
H H 0.0000 0.0000 'International Tables Vol C Tables 4.2.6.8 and 6.1.1.4'
Br Br -0.2901 2.4595 'International Tables Vol C Tables 4.2.6.8 and 6.1.1.4'
N N 0.0061 0.0033 'International Tables Vol C Tables 4.2.6.8 and 6.1.1.4'
O O 0.0106 0.0060 'International Tables Vol C Tables 4.2.6.8 and 6.1.1.4'
Rh Rh -1.1178 0.9187 'International Tables Vol C Tables 4.2.6.8 and 6.1.1.4'

loop_
_geom_angle_atom_site_label_1
_geom_angle_atom_site_label_2
_geom_angle_atom_site_label_3
_geom_angle
_geom_angle_site_symmetry_1
_geom_angle_site_symmetry_3
_geom_angle_publ_flag
N1 C1 C16 112.2(5) . . ?
N1 C1 C2 100.8(5) . . ?
C16 C1 C2 114.1(5) . . ?
N1 C1 H1 109.8 . . ?
C16 C1 H1 109.8 . . ?
C2 C1 H1 109.8 . . ?
O1 C2 C1 103.7(5) . . ?
O1 C2 H2A 111.0 . . ?
C1 C2 H2A 111.0 . . ?
O1 C2 H2B 111.0 . . ?
C1 C2 H2B 111.0 . . ?
H2A C2 H2B 109.0 . . ?
N1 C3 O1 115.3(6) . . ?
N1 C3 C4 127.6(6) . . ?
O1 C3 C4 117.1(6) . . ?
C5 C4 C3 125.0(6) . . ?
C5 C4 H4 117.5 . . ?
C3 C4 H4 117.5 . . ?
C4 C5 N3 125.6(6) . . ?
C4 C5 C6 123.0(6) . . ?
N3 C5 C6 111.4(6) . . ?
C5 C6 C7 103.2(6) . . ?
C5 C6 H6A 111.1 . . ?
C7 C6 H6A 111.1 . . ?
C5 C6 H6B 111.1 . . ?
C7 C6 H6B 111.1 . . ?
H6A C6 H6B 109.1 . . ?
C8 C7 C6 103.9(6) . . ?
C8 C7 H7A 111.0 . . ?
C6 C7 H7A 111.0 . . ?
C8 C7 H7B 111.0 . . ?
C6 C7 H7B 111.0 . . ?
H7A C7 H7B 109.0 . . ?
C9 C8 N3 125.6(7) . . ?
C9 C8 C7 123.6(6) . . ?
N3 C8 C7 110.8(6) . . ?
C8 C9 C10 124.2(6) . . ?
C8 C9 H9 117.9 . . ?
C10 C9 H9 117.9 . . ?
N2 C10 O2 114.6(6) . . ?
N2 C10 C9 128.9(7) . . ?
O2 C10 C9 116.5(6) . . ?
O2 C11 C12 105.6(6) . . ?
O2 C11 H11A 110.6 . . ?
C12 C11 H11A 110.6 . . ?
O2 C11 H11B 110.6 . . ?
C12 C11 H11B 110.6 . . ?
H11A C11 H11B 108.8 . . ?
N2 C12 C13 113.6(5) . . ?
N2 C12 C11 100.9(5) . . ?
C13 C12 C11 114.6(6) . . ?
N2 C12 H12 109.2 . . ?
C13 C12 H12 109.2 . . ?
C11 C12 H12 109.2 . . ?
C15 C13 C12 110.9(6) . . ?
C15 C13 C14 112.1(6) . . ?
C12 C13 C14 113.2(6) . . ?
C15 C13 H13 106.8 . . ?
C12 C13 H13 106.8 . . ?
C14 C13 H13 106.8 . . ?
C13 C14 H14A 109.5 . . ?
C13 C14 H14B 109.5 . . ?
H14A C14 H14B 109.5 . . ?
C13 C14 H14C 109.5 . . ?
H14A C14 H14C 109.5 . . ?
H14B C14 H14C 109.5 . . ?
C13 C15 H15A 109.5 . . ?
C13 C15 H15B 109.5 . . ?
H15A C15 H15B 109.5 . . ?
C13 C15 H15C 109.5 . . ?
H15A C15 H15C 109.5 . . ?
H15B C15 H15C 109.5 . . ?
C17 C16 C18 112.4(5) . . ?
C17 C16 C1 113.1(6) . . ?
C18 C16 C1 109.5(5) . . ?
C17 C16 H16 107.2 . . ?
C18 C16 H16 107.2 . . ?
C1 C16 H16 107.2 . . ?
C16 C17 H17A 109.5 . . ?
C16 C17 H17B 109.5 . . ?
H17A C17 H17B 109.5 . . ?
C16 C17 H17C 109.5 . . ?
H17A C17 H17C 109.5 . . ?
H17B C17 H17C 109.5 . . ?
C16 C18 H18A 109.5 . . ?
C16 C18 H18B 109.5 . . ?
H18A C18 H18B 109.5 . . ?
C16 C18 H18C 109.5 . . ?
H18A C18 H18C 109.5 . . ?
H18B C18 H18C 109.5 . . ?
O99 C99 Rh 176.7(6) . . ?
C3 N1 C1 108.8(5) . . ?
C3 N1 Rh 125.1(4) . . ?
C1 N1 Rh 125.9(4) . . ?
C10 N2 C12 110.5(5) . . ?
C10 N2 Rh 124.8(5) . . ?
C12 N2 Rh 124.4(4) . . ?
C5 N3 C8 108.8(5) . . ?
C5 N3 Rh 125.8(4) . . ?
C8 N3 Rh 125.3(5) . . ?
C3 O1 C2 107.0(5) . . ?
C10 O2 C11 106.0(5) . . ?
C99 Rh N3 175.8(3) . . ?
C99 Rh N1 90.8(2) . . ?
N3 Rh N1 90.4(2) . . ?
C99 Rh N2 88.9(2) . . ?
N3 Rh N2 90.0(2) . . ?
N1 Rh N2 178.4(2) . . ?
C99 Rh Br1 87.07(19) . . ?
N3 Rh Br1 88.83(15) . . ?
N1 Rh Br1 94.06(15) . . ?
N2 Rh Br1 87.50(15) . . ?
C99 Rh Br2 94.07(19) . . ?
N3 Rh Br2 90.03(15) . . ?
N1 Rh Br2 85.78(15) . . ?
N2 Rh Br2 92.67(15) . . ?
Br1 Rh Br2 178.85(3) . . ?

loop_
_geom_bond_atom_site_label_1
_geom_bond_atom_site_label_2
_geom_bond_distance
_geom_bond_site_symmetry_2
_geom_bond_publ_flag
Br1 Rh 2.4797(8) . ?
Br2 Rh 2.4803(9) . ?
C1 N1 1.484(8) . ?
C1 C16 1.532(9) . ?
C1 C2 1.552(9) . ?
C1 H1 1.0000 . ?
C2 O1 1.447(8) . ?
C2 H2A 0.9900 . ?
C2 H2B 0.9900 . ?
C3 N1 1.297(8) . ?
C3 O1 1.343(7) . ?
C3 C4 1.425(9) . ?
C4 C5 1.351(9) . ?
C4 H4 0.9500 . ?
C5 N3 1.371(8) . ?
C5 C6 1.513(9) . ?
C6 C7 1.516(10) . ?
C6 H6A 0.9900 . ?
C6 H6B 0.9900 . ?
C7 C8 1.502(10) . ?
C7 H7A 0.9900 . ?
C7 H7B 0.9900 . ?
C8 C9 1.349(9) . ?
C8 N3 1.393(8) . ?
C9 C10 1.414(10) . ?
C9 H9 0.9500 . ?
C10 N2 1.286(9) . ?
C10 O2 1.374(8) . ?
C11 O2 1.450(9) . ?
C11 C12 1.539(9) . ?
C11 H11A 0.9900 . ?
C11 H11B 0.9900 . ?
C12 N2 1.479(8) . ?
C12 C13 1.523(10) . ?
C12 H12 1.0000 . ?
C13 C15 1.518(11) . ?
C13 C14 1.540(11) . ?
C13 H13 1.0000 . ?
C14 H14A 0.9800 . ?
C14 H14B 0.9800 . ?
C14 H14C 0.9800 . ?
C15 H15A 0.9800 . ?
C15 H15B 0.9800 . ?
C15 H15C 0.9800 . ?
C16 C17 1.515(9) . ?
C16 C18 1.524(9) . ?
C16 H16 1.0000 . ?
C17 H17A 0.9800 . ?
C17 H17B 0.9800 . ?
C17 H17C 0.9800 . ?
C18 H18A 0.9800 . ?
C18 H18B 0.9800 . ?
C18 H18C 0.9800 . ?
C99 O99 1.099(8) . ?
C99 Rh 1.931(7) . ?
N1 Rh 2.039(5) . ?
N2 Rh 2.042(5) . ?
N3 Rh 2.026(5) . ?

loop_
_geom_torsion_atom_site_label_1
_geom_torsion_atom_site_label_2
_geom_torsion_atom_site_label_3
_geom_torsion_atom_site_label_4
_geom_torsion
_geom_torsion_site_symmetry_1
_geom_torsion_site_symmetry_2
_geom_torsion_site_symmetry_3
_geom_torsion_site_symmetry_4
_geom_torsion_publ_flag
N1 C1 C2 O1 -20.2(6) . . . . ?
C16 C1 C2 O1 100.3(6) . . . . ?
N1 C3 C4 C5 2.0(13) . . . . ?
O1 C3 C4 C5 -176.5(7) . . . . ?
C3 C4 C5 N3 1.7(13) . . . . ?
C3 C4 C5 C6 179.9(7) . . . . ?
C4 C5 C6 C7 169.4(7) . . . . ?
N3 C5 C6 C7 -12.1(9) . . . . ?
C5 C6 C7 C8 13.2(8) . . . . ?
C6 C7 C8 C9 170.3(7) . . . . ?
C6 C7 C8 N3 -11.1(8) . . . . ?
N3 C8 C9 C10 2.3(12) . . . . ?
C7 C8 C9 C10 -179.3(7) . . . . ?
C8 C9 C10 N2 0.1(12) . . . . ?
C8 C9 C10 O2 178.8(7) . . . . ?
O2 C11 C12 N2 -14.7(7) . . . . ?
O2 C11 C12 C13 107.7(7) . . . . ?
N2 C12 C13 C15 -171.4(6) . . . . ?
C11 C12 C13 C15 73.4(8) . . . . ?
N2 C12 C13 C14 61.7(7) . . . . ?
C11 C12 C13 C14 -53.5(8) . . . . ?
N1 C1 C16 C17 60.1(7) . . . . ?
C2 C1 C16 C17 -53.8(7) . . . . ?
N1 C1 C16 C18 -173.8(5) . . . . ?
C2 C1 C16 C18 72.4(7) . . . . ?
O1 C3 N1 C1 -4.6(8) . . . . ?
C4 C3 N1 C1 177.0(7) . . . . ?
O1 C3 N1 Rh 170.4(4) . . . . ?
C4 C3 N1 Rh -8.0(10) . . . . ?
C16 C1 N1 C3 -106.3(6) . . . . ?
C2 C1 N1 C3 15.5(7) . . . . ?
C16 C1 N1 Rh 78.8(7) . . . . ?
C2 C1 N1 Rh -159.4(4) . . . . ?
O2 C10 N2 C12 -2.1(8) . . . . ?
C9 C10 N2 C12 176.6(7) . . . . ?
O2 C10 N2 Rh 172.2(4) . . . . ?
C9 C10 N2 Rh -9.2(10) . . . . ?
C13 C12 N2 C10 -112.6(6) . . . . ?
C11 C12 N2 C10 10.5(7) . . . . ?
C13 C12 N2 Rh 73.1(7) . . . . ?
C11 C12 N2 Rh -163.8(4) . . . . ?
C4 C5 N3 C8 -176.0(7) . . . . ?
C6 C5 N3 C8 5.5(8) . . . . ?
C4 C5 N3 Rh 1.5(11) . . . . ?
C6 C5 N3 Rh -177.0(5) . . . . ?
C9 C8 N3 C5 -177.7(7) . . . . ?
C7 C8 N3 C5 3.7(8) . . . . ?
C9 C8 N3 Rh 4.8(10) . . . . ?
C7 C8 N3 Rh -173.8(4) . . . . ?
N1 C3 O1 C2 -9.8(8) . . . . ?
C4 C3 O1 C2 168.9(6) . . . . ?
C1 C2 O1 C3 18.8(7) . . . . ?
N2 C10 O2 C11 -8.1(8) . . . . ?
C9 C10 O2 C11 173.1(6) . . . . ?
C12 C11 O2 C10 14.2(7) . . . . ?
O99 C99 Rh N3 -10(14) . . . . ?
O99 C99 Rh N1 -116(11) . . . . ?
O99 C99 Rh N2 66(11) . . . . ?
O99 C99 Rh Br1 -22(11) . . . . ?
O99 C99 Rh Br2 158(11) . . . . ?
C5 N3 Rh C99 -111(4) . . . . ?
C8 N3 Rh C99 66(4) . . . . ?
C5 N3 Rh N1 -5.0(6) . . . . ?
C8 N3 Rh N1 172.1(5) . . . . ?
C5 N3 Rh N2 173.5(6) . . . . ?
C8 N3 Rh N2 -9.4(5) . . . . ?
C5 N3 Rh Br1 -99.0(5) . . . . ?
C8 N3 Rh Br1 78.1(5) . . . . ?
C5 N3 Rh Br2 80.8(5) . . . . ?
C8 N3 Rh Br2 -102.1(5) . . . . ?
C3 N1 Rh C99 -176.0(6) . . . . ?
C1 N1 Rh C99 -1.8(5) . . . . ?
C3 N1 Rh N3 8.0(6) . . . . ?
C1 N1 Rh N3 -177.8(5) . . . . ?
C3 N1 Rh N2 -96(8) . . . . ?
C1 N1 Rh N2 78(8) . . . . ?
C3 N1 Rh Br1 96.9(5) . . . . ?
C1 N1 Rh Br1 -89.0(5) . . . . ?
C3 N1 Rh Br2 -82.0(5) . . . . ?
C1 N1 Rh Br2 92.2(5) . . . . ?
C10 N2 Rh C99 -164.5(6) . . . . ?
C12 N2 Rh C99 9.0(5) . . . . ?
C10 N2 Rh N3 11.4(6) . . . . ?
C12 N2 Rh N3 -175.1(5) . . . . ?
C10 N2 Rh N1 116(8) . . . . ?
C12 N2 Rh N1 -71(8) . . . . ?
C10 N2 Rh Br1 -77.4(5) . . . . ?
C12 N2 Rh Br1 96.1(5) . . . . ?
C10 N2 Rh Br2 101.5(5) . . . . ?
C12 N2 Rh Br2 -85.0(5) . . . . ?
